data_1518160
loop_
_publ_author_name
'Nowitzki, B.'
'Hoppe, R.'

_publ_section_title
;
 Neues uber oxide vom typ A [(TO)n] : NaLi3SiO4, NaLi3GeO4 und NaLi3TiO4
;
_journal_name_full 'Revue de Chimie Minerale'
_journal_page_first 217
_journal_page_last 230
_journal_volume 23
_journal_year 1986
_chemical_formula_sum 'Ge Li3 Na O4'
_chemical_formula_weight 180.42
_space_group_IT_number 88
_symmetry_cell_setting tetragonal
_symmetry_Int_Tables_number 88
_symmetry_space_group_name_Hall 'I 4bw -1bw'
_symmetry_space_group_name_H-M 'I 41/a :1'
_cell_angle_alpha 90
_cell_angle_beta 90
_cell_angle_gamma 90
_cell_formula_units_Z 16
_cell_length_a 11.070(1)
_cell_length_b 11.070(1)
_cell_length_c 12.808(3)
_cell_volume 1569.6(4)
_diffrn_ambient_temperature 293
_diffrn_radiation_probe x-ray
_diffrn_radiation_type MoK\a
_diffrn_radiation_wavelength 0.71069
_exptl_absorpt_coefficient_mu 7.781
_exptl_crystal_density_diffrn 3.054
_exptl_crystal_density_meas 3.03
_exptl_crystal_F_000 1344
_refine_ls_number_parameters 47
_refine_ls_number_reflns 243
_refine_ls_R_factor_gt 0.087
_refine_ls_wR_factor_gt 0.082
_cod_data_source_file RCM-1986-23-217-230-2.cif
_cod_data_source_block NaLi3GeO4
_cod_original_cell_volume 1569.6(5)
_cod_original_sg_symbol_H-M 'I 41/a:1'
_cod_database_code 1518160

loop_
_symmetry_equiv_pos_site_id
_symmetry_equiv_pos_as_xyz
1 x,y,z
2 -y,1/2+x,1/4+z
3 1/2-x,1/2-y,1/2+z
4 1/2+y,-x,3/4+z
5 -x,1/2-y,1/4-z
6 1/2+y,1/2-x,1/2-z
7 1/2+x,y,3/4-z
8 -y,x,-z
9 1/2+x,1/2+y,1/2+z
10 1/2-y,x,3/4+z
11 -x,-y,z
12 y,1/2-x,1/4+z
13 1/2-x,-y,3/4-z
14 y,-x,-z
15 x,1/2+y,1/4-z
16 1/2-y,1/2+x,1/2-z

loop_
_atom_site_aniso_label
_atom_site_aniso_U_11
_atom_site_aniso_U_22
_atom_site_aniso_U_33
_atom_site_aniso_U_23
_atom_site_aniso_U_13
_atom_site_aniso_U_12
Ge 0.0058(5) 0.0074(5) 0.0028(4) 0.0001(5) 0.0005(4) 0.0007(4)
Na 0.022(3) 0.018(3) 0.022(2) 0.003(2) 0.004(2) 0.001(2)

loop_
_atom_site_label
_atom_site_type_symbol
_atom_site_thermal_displace_type
_atom_site_fract_x
_atom_site_fract_y
_atom_site_fract_z
_atom_site_occupancy
_atom_site_U_iso_or_equiv
Ge Ge Uani 0.53440(10) 0.32300(10) 0.31830(10) 1.000 0.0053(3)
O1 O Uiso 0.5603(6) 0.1702(6) 0.8211(5) 1.000 0.0088(14)
O2 O Uiso 0.3499(6) 0.5495(6) 0.7953(5) 1.000 0.0101(15)
O3 O Uiso 0.1649(6) 0.9115(6) 0.8252(5) 1.000 0.0089(14)
O4 O Uiso 0.0804(6) 0.6707(6) 0.8098(5) 1.000 0.0089(14)
Na Na Uani 0.2744(4) 0.7373(4) 0.7174(3) 1.000 0.0207(16)
Li1 Li Uiso 0.162(2) 0.028(2) 0.9391(14) 1.000 0.017(4)
Li2 Li Uiso 0.1547(15) 0.521(2) 0.8211(13) 1.000 0.011(4)
Li3 Li Uiso 0.1401(15) 0.003(2) 0.6947(13) 1.000 0.011(4)

loop_
_atom_type_symbol
_atom_type_description
_atom_type_scat_dispersion_real
_atom_type_scat_dispersion_imag
_atom_type_scat_source
Ge Ge 0.1547 1.8001 ' International Tables Vol C Tables 4.2.6.8 and 6.1.1.4'
Li Li -0.0003 0.0001 ' International Tables Vol C Tables 4.2.6.8 and 6.1.1.4'
Na Na 0.0362 0.0249 ' International Tables Vol C Tables 4.2.6.8 and 6.1.1.4'
O O 0.0106 0.0060 ' International Tables Vol C Tables 4.2.6.8 and 6.1.1.4'

loop_
_geom_angle_atom_site_label_1
_geom_angle_atom_site_label_2
_geom_angle_atom_site_label_3
_geom_angle
_geom_angle_site_symmetry_1
_geom_angle_site_symmetry_3
_geom_angle_publ_flag
O1 Ge O2 110.2(3) 5_656 8_656 yes
O1 Ge O3 115.3(3) 5_656 9_544 yes
O1 Ge O4 105.2(3) 5_656 9_544 yes
O2 Ge O3 112.6(3) 8_656 9_544 yes
O2 Ge O4 105.3(3) 8_656 9_544 yes
O3 Ge O4 107.5(3) 9_544 9_544 yes

loop_
_geom_bond_atom_site_label_1
_geom_bond_atom_site_label_2
_geom_bond_distance
_geom_bond_site_symmetry_2
_geom_bond_publ_flag
Ge O1 1.764(7) 5_656 yes
Ge O2 1.752(7) 8_656 yes
Ge O3 1.748(7) 9_544 yes
Ge O4 1.765(7) 9_544 yes
